data_7120584
loop_
_publ_author_name
'Dharmarwardana, Madushani'
'Welch, Raymond Patrick'
'Kwon, Sunah'
'Nguyen, Victoria K.'
'McCandless, Gregory T.'
'Omary, Mohammad A.'
'Gassensmith, Jeremiah J.'

_publ_section_title
;
 Thermo-Mechanically Responsive Crystalline Organic Cantilever
;
_journal_name_full 'Chem. Commun.'
_journal_paper_doi 10.1039/C7CC04346E
_journal_year 2017
_chemical_formula_moiety 'C34 H30 N2 O6'
_chemical_formula_sum 'C34 H30 N2 O6'
_chemical_formula_weight 562.60
_chemical_melting_point 635
_chemical_name_common BNDI
_chemical_name_systematic 'butoxyphenyl N-substituted naphthalene diimide '
_space_group_crystal_system triclinic
_space_group_IT_number 2
_space_group_name_Hall '-P 1'
_space_group_name_H-M_alt 'P -1'
_symmetry_space_group_name_Hall '-P 1'
_symmetry_space_group_name_H-M 'P -1'
_atom_sites_solution_hydrogens geom
_audit_creation_method SHELXL-2014/7
_audit_update_record
;
2016-08-03 deposited with the CCDC.
2017-08-10 downloaded from the CCDC.
;
_cell_angle_alpha 100.182(11)
_cell_angle_beta 93.124(14)
_cell_angle_gamma 94.102(14)
_cell_formula_units_Z 1
_cell_length_a 4.1636(8)
_cell_length_b 8.1371(18)
_cell_length_c 20.104(5)
_cell_measurement_reflns_used 6075
_cell_measurement_temperature 100(2)
_cell_measurement_theta_max 30.44
_cell_measurement_theta_min 2.57
_cell_volume 667.1(3)
_computing_cell_refinement 'Bruker SAINT'
_computing_data_collection 'Bruker APEX2'
_computing_data_reduction 'Bruker SAINT'
_computing_molecular_graphics 'ORTEP-3 for Windows (Farrugia, 2012)'
_computing_publication_material 'publCIF (Westrip, 2010)'
_computing_structure_refinement 'SHELXL-2014/7 (Sheldrick, 2014)'
_computing_structure_solution 'SHELXTL Intrinsic Phasing (Sheldrick, 2014)'
_diffrn_ambient_temperature 100(2)
_diffrn_measured_fraction_theta_full 0.993
_diffrn_measured_fraction_theta_max 0.912
_diffrn_measurement_device_type
;
Bruker Kappa D8 Quest CMOS diffractometer (with an Oxford Cryosystems cryostream
cooler)
;
_diffrn_measurement_method '\f and \w scans'
_diffrn_radiation_monochromator 'HELIOS optics'
_diffrn_radiation_type MoK\a
_diffrn_radiation_wavelength 0.71073
_diffrn_reflns_av_R_equivalents 0.0337
_diffrn_reflns_av_unetI/netI 0.0379
_diffrn_reflns_Laue_measured_fraction_full 0.993
_diffrn_reflns_Laue_measured_fraction_max 0.912
_diffrn_reflns_limit_h_max 5
_diffrn_reflns_limit_h_min -5
_diffrn_reflns_limit_k_max 11
_diffrn_reflns_limit_k_min -11
_diffrn_reflns_limit_l_max 28
_diffrn_reflns_limit_l_min -28
_diffrn_reflns_number 14793
_diffrn_reflns_point_group_measured_fraction_full 0.993
_diffrn_reflns_point_group_measured_fraction_max 0.912
_diffrn_reflns_theta_full 25.242
_diffrn_reflns_theta_max 30.537
_diffrn_reflns_theta_min 2.552
_diffrn_source 'I\mS microfocus tube'
_exptl_absorpt_coefficient_mu 0.097
_exptl_absorpt_correction_T_max 0.7461
_exptl_absorpt_correction_T_min 0.6984
_exptl_absorpt_correction_type multi-scan
_exptl_absorpt_process_details 'SADABS (Sheldrick, 2002)'
_exptl_crystal_colour orange
_exptl_crystal_density_diffrn 1.400
_exptl_crystal_description fragment
_exptl_crystal_F_000 296
_exptl_crystal_recrystallization_method 'Re-crystallisation from solvent: Chloroform'
_exptl_crystal_size_max 0.260
_exptl_crystal_size_mid 0.080
_exptl_crystal_size_min 0.060
_refine_diff_density_max 0.372
_refine_diff_density_min -0.250
_refine_diff_density_rms 0.054
_refine_ls_extinction_method none
_refine_ls_goodness_of_fit_ref 1.019
_refine_ls_hydrogen_treatment constr
_refine_ls_matrix_type full
_refine_ls_number_parameters 191
_refine_ls_number_reflns 3710
_refine_ls_number_restraints 0
_refine_ls_restrained_S_all 1.019
_refine_ls_R_factor_all 0.0660
_refine_ls_R_factor_gt 0.0449
_refine_ls_shift/su_max 0.001
_refine_ls_shift/su_mean 0.000
_refine_ls_structure_factor_coef Fsqd
_refine_ls_weighting_details 'w=1/[\s^2^(Fo^2^)+(0.0555P)^2^+0.2578P] where P=(Fo^2^+2Fc^2^)/3'
_refine_ls_weighting_scheme calc
_refine_ls_wR_factor_gt 0.1057
_refine_ls_wR_factor_ref 0.1148
_reflns_Friedel_coverage 0.000
_reflns_number_gt 2854
_reflns_number_total 3710
_reflns_threshold_expression 'I > 2\s(I)'
_cod_data_source_file c7cc04346e2.cif
_cod_data_source_block scd0497_Triclinic_100K
_cod_database_code 7120584
_publcif_datablock.id {dc48d5fa-6034-47e2-beca-65b2ac4106b6}

_shelx_shelxl_version_number 2014/7
_shelx_space_group_comment
;
The symmetry employed for this shelxl refinement is uniquely defined
by the following loop, which should always be used as a source of
symmetry information in preference to the above space-group names.
They are only intended as comments.
;
_shelx_estimated_absorpt_t_min 0.975
_shelx_estimated_absorpt_t_max 0.994

loop_
_space_group_symop_operation_xyz
'x, y, z'
'-x, -y, -z'

loop_
_atom_site_label
_atom_site_type_symbol
_atom_site_fract_x
_atom_site_fract_y
_atom_site_fract_z
_atom_site_U_iso_or_equiv
_atom_site_adp_type
_atom_site_occupancy
_atom_site_site_symmetry_order
_atom_site_calc_flag
_atom_site_refinement_flags_posn
_atom_site_refinement_flags_adp
O1 O 0.6252(2) 1.01365(11) 0.70924(4) 0.0149(2) Uani 1 1 d . .
O2 O -0.0723(2) 0.63226(11) 0.57043(4) 0.0154(2) Uani 1 1 d . .
O3 O 0.1453(2) 0.41476(11) 0.83759(4) 0.0147(2) Uani 1 1 d . .
N1 N 0.3144(3) 0.80567(12) 0.63843(5) 0.0115(2) Uani 1 1 d . .
C1 C 0.5169(3) 0.95419(14) 0.65216(6) 0.0110(2) Uani 1 1 d . .
C2 C 0.1415(3) 0.74407(14) 0.57577(6) 0.0114(2) Uani 1 1 d . .
C3 C 0.2342(3) 0.82118(14) 0.51740(6) 0.0107(2) Uani 1 1 d . .
C4 C 0.1014(3) 0.75410(15) 0.45315(6) 0.0123(2) Uani 1 1 d . .
H4 H -0.0499 0.6586 0.4465 0.015 Uiso 1 1 calc R U
C5 C 0.1888(3) 0.82643(15) 0.39758(6) 0.0120(2) Uani 1 1 d . .
H5 H 0.0990 0.7784 0.3534 0.014 Uiso 1 1 calc R U
C6 C 0.4038(3) 0.96659(14) 0.40676(6) 0.0106(2) Uani 1 1 d . .
C7 C 0.5420(3) 1.03681(14) 0.47210(6) 0.0100(2) Uani 1 1 d . .
C8 C 0.2784(3) 0.70653(15) 0.69140(6) 0.0114(2) Uani 1 1 d . .
C9 C 0.1262(3) 0.76481(15) 0.74961(6) 0.0135(2) Uani 1 1 d . .
H9 H 0.0472 0.8728 0.7562 0.016 Uiso 1 1 calc R U
C10 C 0.0904(3) 0.66481(15) 0.79792(6) 0.0141(3) Uani 1 1 d . .
H10 H -0.0115 0.7047 0.8381 0.017 Uiso 1 1 calc R U
C11 C 0.2029(3) 0.50563(15) 0.78809(6) 0.0120(2) Uani 1 1 d . .
C12 C 0.3613(3) 0.44887(15) 0.73016(6) 0.0121(2) Uani 1 1 d . .
H12 H 0.4429 0.3415 0.7236 0.015 Uiso 1 1 calc R U
C13 C 0.3987(3) 0.55103(15) 0.68201(6) 0.0125(2) Uani 1 1 d . .
H13 H 0.5075 0.5136 0.6425 0.015 Uiso 1 1 calc R U
C14 C 0.2785(3) 0.25521(15) 0.83178(6) 0.0142(3) Uani 1 1 d . .
H14A H 0.5149 0.2689 0.8284 0.017 Uiso 1 1 calc R U
H14B H 0.1820 0.1785 0.7906 0.017 Uiso 1 1 calc R U
C15 C 0.2025(3) 0.18434(16) 0.89444(6) 0.0156(3) Uani 1 1 d . .
H15A H 0.2988 0.0759 0.8924 0.019 Uiso 1 1 calc R U
H15B H -0.0343 0.1627 0.8950 0.019 Uiso 1 1 calc R U
C16 C 0.3296(3) 0.30131(17) 0.95968(6) 0.0184(3) Uani 1 1 d . .
H16A H 0.2278 0.4083 0.9622 0.022 Uiso 1 1 calc R U
H16B H 0.5651 0.3260 0.9582 0.022 Uiso 1 1 calc R U
C17 C 0.2660(4) 0.2306(2) 1.02350(7) 0.0277(3) Uani 1 1 d . .
H17A H 0.0327 0.2120 1.0269 0.042 Uiso 1 1 calc R U
H17B H 0.3601 0.3102 1.0633 0.042 Uiso 1 1 calc R U
H17C H 0.3643 0.1240 1.0213 0.042 Uiso 1 1 calc R U

loop_
_atom_site_aniso_label
_atom_site_aniso_U_11
_atom_site_aniso_U_22
_atom_site_aniso_U_33
_atom_site_aniso_U_23
_atom_site_aniso_U_13
_atom_site_aniso_U_12
O1 0.0199(5) 0.0140(4) 0.0109(4) 0.0031(3) 0.0005(3) 0.0001(3)
O2 0.0177(5) 0.0143(4) 0.0146(4) 0.0048(3) 0.0018(3) -0.0028(3)
O3 0.0211(5) 0.0136(4) 0.0123(4) 0.0075(3) 0.0059(3) 0.0045(3)
N1 0.0153(5) 0.0108(5) 0.0094(4) 0.0041(4) 0.0023(4) 0.0010(4)
C1 0.0125(6) 0.0092(5) 0.0122(5) 0.0032(4) 0.0028(4) 0.0031(4)
C2 0.0137(6) 0.0100(5) 0.0112(5) 0.0028(4) 0.0024(4) 0.0031(4)
C3 0.0118(6) 0.0091(5) 0.0120(5) 0.0031(4) 0.0025(4) 0.0024(4)
C4 0.0139(6) 0.0094(5) 0.0139(5) 0.0028(4) 0.0017(4) 0.0001(4)
C5 0.0144(6) 0.0113(5) 0.0103(5) 0.0015(4) 0.0010(4) 0.0020(4)
C6 0.0122(6) 0.0104(5) 0.0103(5) 0.0032(4) 0.0025(4) 0.0030(4)
C7 0.0111(6) 0.0089(5) 0.0110(5) 0.0030(4) 0.0020(4) 0.0031(4)
C8 0.0136(6) 0.0120(5) 0.0095(5) 0.0052(4) 0.0005(4) -0.0008(4)
C9 0.0160(6) 0.0115(6) 0.0133(5) 0.0024(4) 0.0016(5) 0.0030(5)
C10 0.0177(6) 0.0152(6) 0.0099(5) 0.0024(4) 0.0045(5) 0.0029(5)
C11 0.0133(6) 0.0130(6) 0.0102(5) 0.0051(4) 0.0001(4) -0.0016(4)
C12 0.0137(6) 0.0101(5) 0.0127(5) 0.0023(4) 0.0008(4) 0.0007(4)
C13 0.0136(6) 0.0136(6) 0.0103(5) 0.0023(4) 0.0028(4) 0.0007(4)
C14 0.0194(6) 0.0116(6) 0.0127(5) 0.0046(4) 0.0023(5) 0.0023(5)
C15 0.0202(6) 0.0138(6) 0.0146(6) 0.0072(5) 0.0020(5) 0.0013(5)
C16 0.0219(7) 0.0214(7) 0.0129(6) 0.0054(5) 0.0024(5) 0.0020(5)
C17 0.0314(8) 0.0397(9) 0.0150(6) 0.0119(6) 0.0033(6) 0.0045(7)

loop_
_atom_type_symbol
_atom_type_description
_atom_type_scat_dispersion_real
_atom_type_scat_dispersion_imag
_atom_type_scat_source
C C 0.0033 0.0016 'International Tables Vol C Tables 4.2.6.8 and 6.1.1.4'
H H 0.0000 0.0000 'International Tables Vol C Tables 4.2.6.8 and 6.1.1.4'
N N 0.0061 0.0033 'International Tables Vol C Tables 4.2.6.8 and 6.1.1.4'
O O 0.0106 0.0060 'International Tables Vol C Tables 4.2.6.8 and 6.1.1.4'

loop_
_geom_angle_atom_site_label_1
_geom_angle_atom_site_label_2
_geom_angle_atom_site_label_3
_geom_angle
_geom_angle_site_symmetry_1
_geom_angle_site_symmetry_3
C11 O3 C14 117.36(9) . .
C1 N1 C2 124.13(10) . .
C1 N1 C8 118.84(10) . .
C2 N1 C8 117.03(10) . .
O1 C1 N1 121.44(10) . .
O1 C1 C6 121.87(11) . 2_676
N1 C1 C6 116.68(10) . 2_676
O2 C2 N1 120.85(10) . .
O2 C2 C3 122.11(11) . .
N1 C2 C3 117.04(10) . .
C4 C3 C7 120.30(10) . 2_676
C4 C3 C2 120.00(11) . .
C7 C3 C2 119.70(10) 2_676 .
C3 C4 C5 120.27(11) . .
C3 C4 H4 119.9 . .
C5 C4 H4 119.9 . .
C6 C5 C4 120.44(11) . .
C6 C5 H5 119.8 . .
C4 C5 H5 119.8 . .
C5 C6 C7 120.04(10) . .
C5 C6 C1 119.75(10) . 2_676
C7 C6 C1 120.19(10) . 2_676
C3 C7 C6 121.06(10) 2_676 .
C3 C7 C7 119.27(13) 2_676 2_676
C6 C7 C7 119.67(13) . 2_676
C13 C8 C9 120.58(11) . .
C13 C8 N1 117.98(10) . .
C9 C8 N1 121.44(11) . .
C10 C9 C8 119.52(11) . .
C10 C9 H9 120.2 . .
C8 C9 H9 120.2 . .
C9 C10 C11 120.40(11) . .
C9 C10 H10 119.8 . .
C11 C10 H10 119.8 . .
O3 C11 C12 124.34(11) . .
O3 C11 C10 115.77(10) . .
C12 C11 C10 119.89(11) . .
C13 C12 C11 119.31(11) . .
C13 C12 H12 120.3 . .
C11 C12 H12 120.3 . .
C8 C13 C12 120.27(11) . .
C8 C13 H13 119.9 . .
C12 C13 H13 119.9 . .
O3 C14 C15 107.57(10) . .
O3 C14 H14A 110.2 . .
C15 C14 H14A 110.2 . .
O3 C14 H14B 110.2 . .
C15 C14 H14B 110.2 . .
H14A C14 H14B 108.5 . .
C14 C15 C16 112.64(11) . .
C14 C15 H15A 109.1 . .
C16 C15 H15A 109.1 . .
C14 C15 H15B 109.1 . .
C16 C15 H15B 109.1 . .
H15A C15 H15B 107.8 . .
C15 C16 C17 113.74(12) . .
C15 C16 H16A 108.8 . .
C17 C16 H16A 108.8 . .
C15 C16 H16B 108.8 . .
C17 C16 H16B 108.8 . .
H16A C16 H16B 107.7 . .
C16 C17 H17A 109.5 . .
C16 C17 H17B 109.5 . .
H17A C17 H17B 109.5 . .
C16 C17 H17C 109.5 . .
H17A C17 H17C 109.5 . .
H17B C17 H17C 109.5 . .

loop_
_geom_bond_atom_site_label_1
_geom_bond_atom_site_label_2
_geom_bond_distance
_geom_bond_site_symmetry_2
O1 C1 1.2127(15) .
O2 C2 1.2128(15) .
O3 C11 1.3620(14) .
O3 C14 1.4364(15) .
N1 C1 1.3995(16) .
N1 C2 1.4081(16) .
N1 C8 1.4529(15) .
C1 C6 1.4864(16) 2_676
C2 C3 1.4815(16) .
C3 C4 1.3789(17) .
C3 C7 1.4094(16) 2_676
C4 C5 1.4047(16) .
C4 H4 0.9500 .
C5 C6 1.3777(17) .
C5 H5 0.9500 .
C6 C7 1.4100(16) .
C6 C1 1.4864(16) 2_676
C7 C3 1.4094(16) 2_676
C7 C7 1.411(2) 2_676
C8 C13 1.3799(17) .
C8 C9 1.3869(17) .
C9 C10 1.3803(17) .
C9 H9 0.9500 .
C10 C11 1.3938(18) .
C10 H10 0.9500 .
C11 C12 1.3935(17) .
C12 C13 1.3910(17) .
C12 H12 0.9500 .
C13 H13 0.9500 .
C14 C15 1.5146(17) .
C14 H14A 0.9900 .
C14 H14B 0.9900 .
C15 C16 1.5221(18) .
C15 H15A 0.9900 .
C15 H15B 0.9900 .
C16 C17 1.5247(18) .
C16 H16A 0.9900 .
C16 H16B 0.9900 .
C17 H17A 0.9800 .
C17 H17B 0.9800 .
C17 H17C 0.9800 .

loop_
_geom_torsion_atom_site_label_1
_geom_torsion_atom_site_label_2
_geom_torsion_atom_site_label_3
_geom_torsion_atom_site_label_4
_geom_torsion
_geom_torsion_site_symmetry_1
_geom_torsion_site_symmetry_4
C2 N1 C1 O1 169.74(11) . .
C8 N1 C1 O1 -10.59(17) . .
C2 N1 C1 C6 -11.22(17) . 2_676
C8 N1 C1 C6 168.44(10) . 2_676
C1 N1 C2 O2 -166.71(11) . .
C8 N1 C2 O2 13.62(17) . .
C1 N1 C2 C3 13.62(17) . .
C8 N1 C2 C3 -166.05(10) . .
O2 C2 C3 C4 -7.22(18) . .
N1 C2 C3 C4 172.45(11) . .
O2 C2 C3 C7 172.72(11) . 2_676
N1 C2 C3 C7 -7.62(16) . 2_676
C7 C3 C4 C5 0.20(18) 2_676 .
C2 C3 C4 C5 -179.87(11) . .
C3 C4 C5 C6 -1.06(18) . .
C4 C5 C6 C7 1.07(18) . .
C4 C5 C6 C1 -177.42(11) . 2_676
C5 C6 C7 C3 179.15(11) . 2_676
C1 C6 C7 C3 -2.37(17) 2_676 2_676
C5 C6 C7 C7 -0.2(2) . 2_676
C1 C6 C7 C7 178.24(13) 2_676 2_676
C1 N1 C8 C13 -113.09(13) . .
C2 N1 C8 C13 66.60(15) . .
C1 N1 C8 C9 67.34(15) . .
C2 N1 C8 C9 -112.97(13) . .
C13 C8 C9 C10 -1.10(18) . .
N1 C8 C9 C10 178.46(11) . .
C8 C9 C10 C11 -0.71(19) . .
C14 O3 C11 C12 4.89(17) . .
C14 O3 C11 C10 -175.48(11) . .
C9 C10 C11 O3 -177.69(11) . .
C9 C10 C11 C12 1.96(19) . .
O3 C11 C12 C13 178.21(11) . .
C10 C11 C12 C13 -1.41(18) . .
C9 C8 C13 C12 1.65(19) . .
N1 C8 C13 C12 -177.93(11) . .
C11 C12 C13 C8 -0.38(18) . .
C11 O3 C14 C15 176.17(10) . .
O3 C14 C15 C16 -56.78(14) . .
C14 C15 C16 C17 -178.12(11) . .
